data_2228908
loop_
_publ_author_name
'Xu, Qian'
'Xu, Jie'

_publ_section_title
;
 5-(Pyridinium-4-yl)-1<i>H</i>-1,2,3,4-tetrazol-1-ide
;
_journal_coeditor_code XU5093
_journal_issue 1
_journal_name_full 'Acta Crystallographica Section E'
_journal_page_first o43
_journal_paper_doi 10.1107/S1600536810050257
_journal_volume 67
_journal_year 2011
_chemical_formula_iupac 'C6 H5 N5'
_chemical_formula_moiety 'C6 H5 N5'
_chemical_formula_sum 'C6 H5 N5'
_chemical_formula_weight 147.15
_chemical_name_systematic
;
5-(Pyridinium-4-yl)-1<i>H</i>-1,2,3,4-tetrazol-1-ide
;
_space_group_IT_number 9
_symmetry_cell_setting monoclinic
_symmetry_space_group_name_Hall 'C -2yc'
_symmetry_space_group_name_H-M 'C 1 c 1'
_atom_sites_solution_hydrogens geom
_atom_sites_solution_primary direct
_atom_sites_solution_secondary difmap
_audit_creation_method SHELXL-97
_cell_angle_alpha 90.00
_cell_angle_beta 96.56(3)
_cell_angle_gamma 90.00
_cell_formula_units_Z 4
_cell_length_a 7.0508(14)
_cell_length_b 7.4007(15)
_cell_length_c 11.926(2)
_cell_measurement_reflns_used 1425
_cell_measurement_temperature 298(2)
_cell_measurement_theta_max 24.47
_cell_measurement_theta_min 3.44
_cell_volume 618.2(2)
_computing_cell_refinement 'CrystalClear (Rigaku, 2005)'
_computing_data_collection 'CrystalClear (Rigaku, 2005)'
_computing_data_reduction 'CrystalClear (Rigaku, 2005)'
_computing_molecular_graphics 'SHELXTL (Sheldrick, 2008)'
_computing_publication_material 'SHELXTL (Sheldrick, 2008)'
_computing_structure_refinement 'SHELXTL (Sheldrick, 2008)'
_computing_structure_solution 'SHELXTL (Sheldrick, 2008)'
_diffrn_ambient_temperature 298(2)
_diffrn_detector_area_resol_mean 13.6612
_diffrn_measured_fraction_theta_full 0.999
_diffrn_measured_fraction_theta_max 0.999
_diffrn_measurement_device_type 'Rigaku Mercury2'
_diffrn_measurement_method 'CCD profile fitting'
_diffrn_radiation_monochromator graphite
_diffrn_radiation_source 'fine-focus sealed tube'
_diffrn_radiation_type MoK\a
_diffrn_radiation_wavelength 0.71073
_diffrn_reflns_av_R_equivalents 0.0394
_diffrn_reflns_av_sigmaI/netI 0.0318
_diffrn_reflns_limit_h_max 9
_diffrn_reflns_limit_h_min -9
_diffrn_reflns_limit_k_max 9
_diffrn_reflns_limit_k_min -9
_diffrn_reflns_limit_l_max 15
_diffrn_reflns_limit_l_min -15
_diffrn_reflns_number 3122
_diffrn_reflns_theta_full 27.47
_diffrn_reflns_theta_max 27.47
_diffrn_reflns_theta_min 3.44
_diffrn_standards_number 0
_exptl_absorpt_coefficient_mu 0.110
_exptl_absorpt_correction_type none
_exptl_crystal_colour Colorless
_exptl_crystal_density_diffrn 1.581
_exptl_crystal_density_method 'not measured'
_exptl_crystal_description block
_exptl_crystal_F_000 304
_exptl_crystal_size_max 0.30
_exptl_crystal_size_mid 0.20
_exptl_crystal_size_min 0.15
_refine_diff_density_max 0.225
_refine_diff_density_min -0.214
_refine_ls_extinction_method none
_refine_ls_goodness_of_fit_ref 1.130
_refine_ls_hydrogen_treatment constr
_refine_ls_matrix_type full
_refine_ls_number_parameters 100
_refine_ls_number_reflns 719
_refine_ls_number_restraints 2
_refine_ls_restrained_S_all 1.128
_refine_ls_R_factor_all 0.0459
_refine_ls_R_factor_gt 0.0395
_refine_ls_shift/su_max 0.000
_refine_ls_shift/su_mean 0.000
_refine_ls_structure_factor_coef Fsqd
_refine_ls_weighting_details 'calc w=1/[\s^2^(Fo^2^)+(0.0560P)^2^] where P=(Fo^2^+2Fc^2^)/3'
_refine_ls_weighting_scheme calc
_refine_ls_wR_factor_gt 0.0932
_refine_ls_wR_factor_ref 0.0957
_reflns_number_gt 633
_reflns_number_total 719
_reflns_threshold_expression I>2sigma(I)
_cod_data_source_file xu5093.cif
_cod_data_source_block I
_cod_original_sg_symbol_H-M 'C c'
_cod_database_code 2228908
_cod_database_fobs_code 2228908

loop_
_symmetry_equiv_pos_as_xyz
'x, y, z'
'x, -y, z+1/2'
'x+1/2, y+1/2, z'
'x+1/2, -y+1/2, z+1/2'

loop_
_atom_site_type_symbol
_atom_site_label
_atom_site_fract_x
_atom_site_fract_y
_atom_site_fract_z
_atom_site_U_iso_or_equiv
_atom_site_adp_type
_atom_site_calc_flag
_atom_site_refinement_flags
_atom_site_occupancy
_atom_site_disorder_assembly
_atom_site_disorder_group
N N1 1.0961(4) 0.3035(4) 0.4442(2) 0.0382(6) Uani d . 1 . .
H H1A 1.1462 0.3791 0.4937 0.046 Uiso calc R 1 . .
N N2 0.7525(4) -0.0341(4) 0.1099(2) 0.0375(6) Uani d . 1 . .
N N3 0.7094(4) -0.1968(3) 0.0653(2) 0.0443(7) Uani d . 1 . .
N N4 0.7884(4) -0.3224(3) 0.1321(2) 0.0444(8) Uani d . 1 . .
N N5 0.8864(3) -0.2457(4) 0.2218(2) 0.0395(7) Uani d . 1 . .
C C1 0.9963(5) 0.3659(4) 0.3504(3) 0.0397(9) Uani d . 1 . .
H H1 0.9805 0.4896 0.3394 0.048 Uiso calc R 1 . .
C C2 0.9185(4) 0.2487(4) 0.2718(3) 0.0368(7) Uani d . 1 . .
H H2 0.8496 0.2920 0.2062 0.044 Uiso calc R 1 . .
C C3 0.9406(4) 0.0634(4) 0.2879(2) 0.0290(6) Uani d . 1 . .
C C4 1.0442(4) 0.0050(4) 0.3861(2) 0.0372(8) Uani d . 1 . .
H H4 1.0622 -0.1179 0.3996 0.045 Uiso calc R 1 . .
C C5 1.1202(4) 0.1280(4) 0.4632(3) 0.0391(7) Uani d . 1 . .
H H5 1.1896 0.0888 0.5298 0.047 Uiso calc R 1 . .
C C6 0.8605(4) -0.0704(4) 0.2067(2) 0.0305(7) Uani d . 1 . .

loop_
_atom_site_aniso_label
_atom_site_aniso_U_11
_atom_site_aniso_U_22
_atom_site_aniso_U_33
_atom_site_aniso_U_12
_atom_site_aniso_U_13
_atom_site_aniso_U_23
N1 0.0486(14) 0.0342(16) 0.0299(14) -0.0035(13) -0.0037(10) -0.0059(13)
N2 0.0465(15) 0.0288(12) 0.0353(13) 0.0003(11) -0.0040(10) 0.0010(11)
N3 0.0595(17) 0.0348(13) 0.0359(13) -0.0060(15) -0.0060(11) -0.0082(14)
N4 0.062(2) 0.0293(14) 0.0404(19) -0.0004(13) -0.0010(15) -0.0045(12)
N5 0.0533(16) 0.0251(13) 0.0377(16) 0.0014(11) -0.0051(13) -0.0026(11)
C1 0.0455(17) 0.029(2) 0.0431(16) 0.0041(15) 0.0005(13) 0.0020(15)
C2 0.0422(17) 0.0311(16) 0.0346(16) 0.0031(13) -0.0059(12) 0.0052(13)
C3 0.0355(14) 0.0240(15) 0.0264(13) 0.0001(12) -0.0007(11) -0.0009(11)
C4 0.0514(19) 0.0257(18) 0.0319(15) 0.0008(12) -0.0060(12) -0.0004(13)
C5 0.0512(18) 0.0331(16) 0.0304(14) 0.0035(14) -0.0069(13) -0.0014(13)
C6 0.0369(16) 0.0263(15) 0.0272(14) 0.0002(12) -0.0016(11) 0.0014(13)

loop_
_atom_type_symbol
_atom_type_description
_atom_type_scat_dispersion_real
_atom_type_scat_dispersion_imag
_atom_type_scat_source
C C 0.0033 0.0016 'International Tables Vol C Tables 4.2.6.8 and 6.1.1.4'
H H 0.0000 0.0000 'International Tables Vol C Tables 4.2.6.8 and 6.1.1.4'
N N 0.0061 0.0033 'International Tables Vol C Tables 4.2.6.8 and 6.1.1.4'

loop_
_geom_angle_atom_site_label_1
_geom_angle_atom_site_label_2
_geom_angle_atom_site_label_3
_geom_angle_site_symmetry_1
_geom_angle_site_symmetry_3
_geom_angle
_geom_angle_publ_flag
C5 N1 C1 . . 121.8(3) ?
C5 N1 H1A . . 119.1 ?
C1 N1 H1A . . 119.1 ?
C6 N2 N3 . . 104.1(3) ?
N4 N3 N2 . . 109.6(3) ?
N3 N4 N5 . . 109.4(2) ?
C6 N5 N4 . . 104.9(2) ?
N1 C1 C2 . . 119.6(3) ?
N1 C1 H1 . . 120.2 ?
C2 C1 H1 . . 120.2 ?
C1 C2 C3 . . 120.5(3) ?
C1 C2 H2 . . 119.7 ?
C3 C2 H2 . . 119.7 ?
C4 C3 C2 . . 117.8(3) ?
C4 C3 C6 . . 118.8(2) ?
C2 C3 C6 . . 123.4(2) ?
C5 C4 C3 . . 119.6(3) ?
C5 C4 H4 . . 120.2 ?
C3 C4 H4 . . 120.2 ?
N1 C5 C4 . . 120.5(3) ?
N1 C5 H5 . . 119.7 ?
C4 C5 H5 . . 119.7 ?
N5 C6 N2 . . 111.8(3) ?
N5 C6 C3 . . 122.8(2) ?
N2 C6 C3 . . 125.4(3) ?

loop_
_geom_bond_atom_site_label_1
_geom_bond_atom_site_label_2
_geom_bond_site_symmetry_2
_geom_bond_distance
_geom_bond_publ_flag
N1 C5 . 1.325(4) ?
N1 C1 . 1.334(5) ?
N1 H1A . 0.8600 ?
N2 C6 . 1.335(4) ?
N2 N3 . 1.337(4) ?
N3 N4 . 1.306(4) ?
N4 N5 . 1.333(4) ?
N5 C6 . 1.320(4) ?
C1 C2 . 1.348(5) ?
C1 H1 . 0.9300 ?
C2 C3 . 1.391(4) ?
C2 H2 . 0.9300 ?
C3 C4 . 1.377(4) ?
C3 C6 . 1.453(4) ?
C4 C5 . 1.359(4) ?
C4 H4 . 0.9300 ?
C5 H5 . 0.9300 ?

loop_
_geom_hbond_atom_site_label_D
_geom_hbond_atom_site_label_H
_geom_hbond_atom_site_label_A
_geom_hbond_site_symmetry_A
_geom_hbond_distance_DH
_geom_hbond_distance_HA
_geom_hbond_distance_DA
_geom_hbond_angle_DHA
N1 H1A N2 4_555 0.86 1.89 2.745(4) 176
N1 H1A N3 4_555 0.86 2.52 3.306(4) 152
C1 H1 N5 1_565 0.93 2.46 3.308(4) 152
C5 H5 N4 4_545 0.93 2.38 3.168(4) 142

loop_
_cod_related_entry_id
_cod_related_entry_database
_cod_related_entry_code
1 ChemSpider 30656441
